data_4325813
loop_
_publ_author_name
'Sujit Sasmal'
'Susanta Hazra'
'Parimal Kundu'
'Supriya Dutta'
'Gopalan Rajaraman'
'E. Carolina Sa\~nudo'
'Sasankasekhar Mohanta'

_publ_section_title
;
 Magnetic Exchange Interactions and Magneto-Structural Correlations in
 Heterobridged \m-Phenoxo-\m1,1-Azide Dinickel(II) Compounds: A Combined
 Experimental and Theoretical Exploration
;
_journal_name_full 'Inorganic Chemistry'
_journal_page_first 7257
_journal_page_last 7267
_journal_paper_doi 10.1021/ic200833y
_journal_volume 50
_journal_year 2011
_chemical_formula_sum 'C32 H50 N10 Ni2 O6'
_chemical_formula_weight 788.24
_chemical_name_systematic
; 
 ? 
;
_space_group_IT_number 61
_symmetry_cell_setting orthorhombic
_symmetry_space_group_name_Hall '-P 2ac 2ab'
_symmetry_space_group_name_H-M 'P b c a'
_atom_sites_solution_hydrogens geom
_atom_sites_solution_primary direct
_atom_sites_solution_secondary difmap
_audit_creation_method SHELXL-97
_cell_angle_alpha 90.00
_cell_angle_beta 90.00
_cell_angle_gamma 90.00
_cell_formula_units_Z 8
_cell_length_a 12.0237(4)
_cell_length_b 20.8688(6)
_cell_length_c 29.5810(9)
_cell_measurement_temperature 293(2)
_cell_volume 7422.5(4)
_computing_cell_refinement 'Bruker SMART'
_computing_data_collection 'Bruker SMART'
_computing_data_reduction 'Bruker SAINT'
_computing_molecular_graphics 'Bruker SHELXTL'
_computing_publication_material 'Bruker SHELXTL'
_computing_structure_refinement 'SHELXL-97 (Sheldrick, 1997)'
_computing_structure_solution 'SHELXS-97 (Sheldrick, 1990)'
_diffrn_ambient_temperature 293(2)
_diffrn_measured_fraction_theta_full 0.999
_diffrn_measured_fraction_theta_max 0.999
_diffrn_measurement_device_type 'CCD area detector'
_diffrn_measurement_method '\p and \w scans'
_diffrn_radiation_monochromator graphite
_diffrn_radiation_source 'fine-focus sealed tube'
_diffrn_radiation_type MoK\a
_diffrn_radiation_wavelength 0.71073
_diffrn_reflns_av_R_equivalents 0.0939
_diffrn_reflns_av_sigmaI/netI 0.0394
_diffrn_reflns_limit_h_max 12
_diffrn_reflns_limit_h_min -14
_diffrn_reflns_limit_k_max 25
_diffrn_reflns_limit_k_min -25
_diffrn_reflns_limit_l_max 35
_diffrn_reflns_limit_l_min -35
_diffrn_reflns_number 85963
_diffrn_reflns_theta_full 25.38
_diffrn_reflns_theta_max 25.38
_diffrn_reflns_theta_min 1.38
_diffrn_standards_decay_% <1
_exptl_absorpt_coefficient_mu 1.070
_exptl_absorpt_correction_T_max 0.9789
_exptl_absorpt_correction_T_min 0.9584
_exptl_absorpt_correction_type multi-scan
_exptl_absorpt_process_details 'SADABS (Sheldrick, 1996)'
_exptl_crystal_colour green
_exptl_crystal_density_diffrn 1.411
_exptl_crystal_description square
_exptl_crystal_F_000 3328
_exptl_crystal_size_max 0.04
_exptl_crystal_size_mid 0.03
_exptl_crystal_size_min 0.02
_refine_diff_density_max 0.320
_refine_diff_density_min -0.284
_refine_diff_density_rms 0.061
_refine_ls_extinction_method none
_refine_ls_goodness_of_fit_ref 0.812
_refine_ls_hydrogen_treatment mixed
_refine_ls_matrix_type full
_refine_ls_number_parameters 651
_refine_ls_number_reflns 6815
_refine_ls_number_restraints 0
_refine_ls_restrained_S_all 0.812
_refine_ls_R_factor_all 0.0555
_refine_ls_R_factor_gt 0.0333
_refine_ls_shift/su_max 0.002
_refine_ls_shift/su_mean 0.000
_refine_ls_structure_factor_coef Fsqd
_refine_ls_weighting_details 'calc w=1/[\s^2^(Fo^2^)+(0.1000P)^2^+0.0000P] where P=(Fo^2^+2Fc^2^)/3'
_refine_ls_weighting_scheme calc
_refine_ls_wR_factor_gt 0.0942
_refine_ls_wR_factor_ref 0.1140
_reflns_number_gt 5142
_reflns_number_total 6815
_reflns_threshold_expression >2sigma(I)
_cod_data_source_file ic200833y_si_002_1.cif
_cod_data_source_block 1
_cod_database_code 4325813

loop_
_symmetry_equiv_pos_as_xyz
'x, y, z'
'-x+1/2, -y, z+1/2'
'x+1/2, -y+1/2, -z'
'-x, y+1/2, -z+1/2'
'-x, -y, -z'
'x-1/2, y, -z-1/2'
'-x-1/2, y-1/2, z'
'x, -y-1/2, z-1/2'

loop_
_atom_site_label
_atom_site_type_symbol
_atom_site_fract_x
_atom_site_fract_y
_atom_site_fract_z
_atom_site_U_iso_or_equiv
_atom_site_adp_type
_atom_site_occupancy
_atom_site_symmetry_multiplicity
_atom_site_calc_flag
Ni1 Ni 0.48859(3) 0.254803(16) 0.597360(12) 0.01698(12) Uani 1 1 d
Ni2 Ni 0.32889(3) 0.178863(16) 0.664557(12) 0.01847(12) Uani 1 1 d
N8 N 0.4405(2) 0.25509(11) 0.66694(8) 0.0201(5) Uani 1 1 d
O2 O 0.24419(17) 0.09436(9) 0.62985(7) 0.0266(5) Uani 1 1 d
O1 O 0.36010(16) 0.18965(9) 0.59817(6) 0.0194(4) Uani 1 1 d
O4 O 0.63585(18) 0.03880(10) 0.65881(7) 0.0290(5) Uani 1 1 d
O5 O 0.59825(18) 0.18254(10) 0.61681(8) 0.0224(5) Uani 1 1 d
O3 O 0.45816(17) 0.11869(9) 0.66974(7) 0.0249(5) Uani 1 1 d
N4 N 0.17606(19) 0.23488(11) 0.66547(8) 0.0206(5) Uani 1 1 d
N1 N 0.50408(19) 0.23468(11) 0.53112(8) 0.0217(5) Uani 1 1 d
N9 N 0.4475(2) 0.28936(11) 0.69946(8) 0.0219(5) Uani 1 1 d
N2 N 0.6361(2) 0.31622(11) 0.58386(8) 0.0212(5) Uani 1 1 d
N6 N 0.3108(2) 0.33076(11) 0.55617(8) 0.0242(6) Uani 1 1 d
N3 N 0.2843(2) 0.15896(11) 0.72816(8) 0.0228(5) Uani 1 1 d
C19 C 0.5273(3) -0.01732(15) 0.76795(11) 0.0297(7) Uani 1 1 d
N5 N 0.3813(2) 0.33137(11) 0.58372(8) 0.0225(5) Uani 1 1 d
C9 C 0.6694(3) 0.29712(16) 0.53723(11) 0.0278(7) Uani 1 1 d
C21 C 0.4157(2) 0.07254(13) 0.74252(9) 0.0215(6) Uani 1 1 d
C11 C 0.5820(3) 0.40812(14) 0.63204(10) 0.0253(7) Uani 1 1 d
C17 C 0.5680(2) 0.03324(14) 0.69650(10) 0.0248(6) Uani 1 1 d
C28 C 0.0098(3) 0.26669(16) 0.61942(12) 0.0296(7) Uani 1 1 d
C29 C 0.1148(3) 0.22670(15) 0.62252(10) 0.0244(6) Uani 1 1 d
C7 C 0.4757(3) 0.18336(14) 0.51076(10) 0.0245(7) Uani 1 1 d
C3 C 0.2859(3) 0.02848(15) 0.56338(12) 0.0330(8) Uani 1 1 d
C8 C 0.5706(3) 0.28273(15) 0.50756(10) 0.0271(7) Uani 1 1 d
C10 C 0.6116(3) 0.38623(13) 0.58478(10) 0.0231(6) Uani 1 1 d
N10 N 0.4534(3) 0.32201(13) 0.73065(9) 0.0389(7) Uani 1 1 d
C23 C 0.1891(3) 0.19643(16) 0.74388(11) 0.0284(7) Uani 1 1 d
C1 C 0.3564(2) 0.13793(13) 0.57253(9) 0.0203(6) Uani 1 1 d
N7 N 0.2387(3) 0.33088(15) 0.52943(10) 0.0433(7) Uani 1 1 d
C2 C 0.2938(2) 0.08436(14) 0.58808(10) 0.0250(6) Uani 1 1 d
C5 C 0.3995(3) 0.07422(15) 0.50570(11) 0.0304(7) Uani 1 1 d
C18 C 0.5908(3) -0.01271(15) 0.72829(11) 0.0276(7) Uani 1 1 d
C13 C 0.7118(3) 0.32472(15) 0.66178(11) 0.0285(7) Uani 1 1 d
C6 C 0.4099(2) 0.13182(14) 0.53029(10) 0.0229(6) Uani 1 1 d
C30 C 0.5851(3) 0.01487(16) 0.61793(12) 0.0327(8) Uani 1 1 d
C25 C 0.1994(3) 0.30462(14) 0.67266(11) 0.0231(6) Uani 1 1 d
C26 C 0.0974(3) 0.34804(15) 0.66926(11) 0.0283(7) Uani 1 1 d
C14 C 0.7343(3) 0.30454(16) 0.61362(11) 0.0276(7) Uani 1 1 d
C22 C 0.3238(3) 0.11416(14) 0.75335(10) 0.0238(6) Uani 1 1 d
C20 C 0.4427(3) 0.02472(15) 0.77447(10) 0.0268(7) Uani 1 1 d
C16 C 0.4781(2) 0.07728(13) 0.70177(10) 0.0219(6) Uani 1 1 d
C27 C 0.0372(3) 0.33745(16) 0.62492(12) 0.0321(8) Uani 1 1 d
C12 C 0.6768(3) 0.39458(16) 0.66501(11) 0.0302(7) Uani 1 1 d
C15 C 0.2046(4) 0.03873(18) 0.65321(14) 0.0384(9) Uani 1 1 d
C24 C 0.1125(3) 0.20711(16) 0.70404(11) 0.0270(7) Uani 1 1 d
C4 C 0.3396(3) 0.02384(16) 0.52167(12) 0.0358(8) Uani 1 1 d
H23A H 0.150(3) 0.1759(14) 0.7682(11) 0.026(8) Uiso 1 1 d
H14B H 0.797(3) 0.3288(14) 0.5995(10) 0.025(8) Uiso 1 1 d
H25A H 0.252(3) 0.3177(13) 0.6499(10) 0.020(8) Uiso 1 1 d
H11A H 0.565(2) 0.4538(13) 0.6303(9) 0.015(7) Uiso 1 1 d
H10A H 0.547(3) 0.3933(15) 0.5642(10) 0.030(8) Uiso 1 1 d
H14A H 0.750(3) 0.2584(16) 0.6131(11) 0.031(9) Uiso 1 1 d
H28A H -0.025(3) 0.2587(15) 0.5910(13) 0.035(10) Uiso 1 1 d
H20 H 0.399(2) 0.0226(13) 0.7997(10) 0.014(7) Uiso 1 1 d
H8A H 0.596(2) 0.2675(13) 0.4795(11) 0.019(7) Uiso 1 1 d
H29A H 0.100(2) 0.1819(14) 0.6193(10) 0.017(7) Uiso 1 1 d
H25B H 0.230(3) 0.3089(13) 0.7022(11) 0.022(8) Uiso 1 1 d
H24A H 0.056(3) 0.2320(14) 0.7131(10) 0.021(8) Uiso 1 1 d
H22 H 0.291(3) 0.1079(14) 0.7819(11) 0.024(8) Uiso 1 1 d
H12A H 0.737(3) 0.4212(16) 0.6571(11) 0.033(9) Uiso 1 1 d
H3 H 0.246(3) -0.0045(15) 0.5739(11) 0.027(9) Uiso 1 1 d
H10B H 0.679(3) 0.4078(15) 0.5738(11) 0.031(9) Uiso 1 1 d
H30A H 0.516(3) 0.0355(17) 0.6128(11) 0.034(9) Uiso 1 1 d
H11B H 0.511(3) 0.3867(16) 0.6421(11) 0.033(9) Uiso 1 1 d
H13A H 0.780(3) 0.3210(14) 0.6802(11) 0.032(9) Uiso 1 1 d
H27A H 0.083(3) 0.3504(15) 0.5987(11) 0.030(9) Uiso 1 1 d
H23B H 0.211(3) 0.2368(15) 0.7576(11) 0.026(8) Uiso 1 1 d
H13B H 0.656(3) 0.2977(16) 0.6736(11) 0.030(9) Uiso 1 1 d
H18 H 0.646(3) -0.0400(16) 0.7234(11) 0.028(9) Uiso 1 1 d
H28B H -0.038(3) 0.2532(16) 0.6432(13) 0.035(10) Uiso 1 1 d
H12B H 0.658(2) 0.4075(14) 0.6967(11) 0.026(8) Uiso 1 1 d
H29B H 0.168(3) 0.2372(17) 0.5974(13) 0.041(10) Uiso 1 1 d
H4 H 0.329(3) -0.0152(17) 0.5059(12) 0.037(9) Uiso 1 1 d
H19 H 0.542(3) -0.0514(16) 0.7872(12) 0.038(10) Uiso 1 1 d
C31 C 0.8471(4) 0.1104(3) 0.57182(16) 0.0590(12) Uani 1 1 d
O6 O 0.7356(2) 0.11809(12) 0.55707(9) 0.0414(6) Uani 1 1 d
H8B H 0.525(3) 0.3223(15) 0.5018(11) 0.026(8) Uiso 1 1 d
H7 H 0.494(3) 0.1765(14) 0.4819(11) 0.024(8) Uiso 1 1 d
H26A H 0.116(3) 0.3929(18) 0.6707(12) 0.040(10) Uiso 1 1 d
H15A H 0.185(3) 0.0529(15) 0.6814(12) 0.031(9) Uiso 1 1 d
H15B H 0.264(3) 0.0081(17) 0.6550(12) 0.039(10) Uiso 1 1 d
H9B H 0.716(3) 0.2605(17) 0.5384(12) 0.037(10) Uiso 1 1 d
H9A H 0.715(3) 0.3299(14) 0.5258(10) 0.023(8) Uiso 1 1 d
H5 H 0.438(3) 0.0704(15) 0.4771(11) 0.034(9) Uiso 1 1 d
H30B H 0.570(4) -0.029(2) 0.6220(14) 0.070(13) Uiso 1 1 d
H30C H 0.638(4) 0.0197(19) 0.5944(15) 0.061(12) Uiso 1 1 d
H15C H 0.145(4) 0.021(2) 0.6362(14) 0.061(13) Uiso 1 1 d
H26B H 0.046(3) 0.3392(16) 0.6946(12) 0.037(9) Uiso 1 1 d
H27B H -0.026(3) 0.3614(15) 0.6256(11) 0.030(9) Uiso 1 1 d
H24B H 0.081(3) 0.1650(16) 0.6927(11) 0.034(9) Uiso 1 1 d
C32 C 0.9113(5) 0.0632(2) 0.5449(2) 0.0737(15) Uani 1 1 d
H5WB H 0.638(4) 0.159(2) 0.5983(17) 0.075(15) Uiso 1 1 d
H6E H 0.736(3) 0.1303(18) 0.5318(13) 0.042(11) Uiso 1 1 d
H31A H 0.883(5) 0.149(3) 0.576(2) 0.12(2) Uiso 1 1 d
H31B H 0.857(2) 0.1018(13) 0.6087(10) 0.014(7) Uiso 1 1 d
H32B H 0.995(5) 0.061(2) 0.5608(18) 0.099(19) Uiso 1 1 d
H32A H 0.915(5) 0.078(3) 0.507(2) 0.13(2) Uiso 1 1 d
H32C H 0.859(5) 0.016(3) 0.546(2) 0.13(2) Uiso 1 1 d
H5WA H 0.567(4) 0.159(2) 0.6307(15) 0.055(14) Uiso 1 1 d

loop_
_atom_site_aniso_label
_atom_site_aniso_U_11
_atom_site_aniso_U_22
_atom_site_aniso_U_33
_atom_site_aniso_U_23
_atom_site_aniso_U_13
_atom_site_aniso_U_12
Ni1 0.0158(2) 0.01948(19) 0.0156(2) 0.00020(14) 0.00086(14) 0.00010(13)
Ni2 0.0181(2) 0.0195(2) 0.0178(2) 0.00095(14) 0.00332(14) 0.00026(14)
N8 0.0193(13) 0.0215(12) 0.0195(13) -0.0015(10) 0.0004(10) -0.0021(10)
O2 0.0280(12) 0.0231(10) 0.0285(11) -0.0020(8) 0.0076(9) -0.0058(9)
O1 0.0194(10) 0.0206(9) 0.0182(10) -0.0019(8) -0.0001(8) -0.0022(8)
O4 0.0252(12) 0.0313(11) 0.0305(12) 0.0035(9) 0.0054(9) 0.0053(9)
O5 0.0195(11) 0.0233(11) 0.0244(11) 0.0042(9) 0.0051(9) 0.0019(9)
O3 0.0239(11) 0.0256(10) 0.0252(11) 0.0087(9) 0.0072(9) 0.0044(9)
N4 0.0170(13) 0.0237(12) 0.0212(13) 0.0013(10) 0.0032(10) 0.0014(10)
N1 0.0175(13) 0.0280(13) 0.0197(13) 0.0016(10) 0.0004(10) 0.0009(10)
N9 0.0222(13) 0.0236(12) 0.0198(13) 0.0018(11) -0.0044(10) -0.0017(10)
N2 0.0170(13) 0.0250(12) 0.0216(13) 0.0028(10) 0.0022(10) -0.0007(10)
N6 0.0245(14) 0.0261(13) 0.0219(13) 0.0015(10) 0.0007(12) -0.0009(10)
N3 0.0237(13) 0.0231(12) 0.0215(12) 0.0005(10) 0.0053(11) 0.0008(10)
C19 0.037(2) 0.0255(16) 0.0262(17) 0.0076(13) -0.0030(14) 0.0001(14)
N5 0.0208(14) 0.0256(13) 0.0212(13) -0.0003(10) -0.0054(11) 0.0020(10)
C9 0.0233(17) 0.0317(17) 0.0285(17) -0.0019(14) 0.0099(14) -0.0050(14)
C21 0.0203(15) 0.0234(14) 0.0208(15) 0.0008(11) -0.0012(12) -0.0031(12)
C11 0.0291(18) 0.0200(15) 0.0267(16) -0.0011(12) -0.0030(13) -0.0018(13)
C17 0.0208(16) 0.0264(15) 0.0272(16) -0.0004(12) 0.0007(13) -0.0041(12)
C28 0.0203(17) 0.0352(17) 0.033(2) 0.0013(14) -0.0017(15) 0.0017(13)
C29 0.0220(17) 0.0278(16) 0.0235(16) -0.0031(13) -0.0024(13) 0.0022(13)
C7 0.0250(17) 0.0345(17) 0.0141(15) -0.0022(12) 0.0030(12) 0.0050(13)
C3 0.0289(18) 0.0252(16) 0.045(2) -0.0069(15) 0.0013(15) -0.0049(14)
C8 0.0314(19) 0.0316(17) 0.0184(16) 0.0006(13) 0.0065(14) -0.0008(14)
C10 0.0219(17) 0.0216(14) 0.0258(16) 0.0014(12) -0.0019(13) -0.0050(12)
N10 0.056(2) 0.0372(16) 0.0229(14) -0.0084(12) -0.0069(14) -0.0079(14)
C23 0.0298(18) 0.0332(17) 0.0222(16) 0.0026(14) 0.0115(13) 0.0075(14)
C1 0.0163(15) 0.0232(14) 0.0213(15) -0.0029(11) -0.0045(12) 0.0022(11)
N7 0.0355(18) 0.0576(19) 0.0367(17) 0.0047(14) -0.0149(15) -0.0044(14)
C2 0.0177(15) 0.0248(15) 0.0323(17) -0.0027(12) 0.0014(13) -0.0008(12)
C5 0.0306(19) 0.0341(17) 0.0266(17) -0.0125(14) 0.0009(14) 0.0064(14)
C18 0.0271(18) 0.0248(16) 0.0308(17) 0.0028(13) -0.0055(14) 0.0034(14)
C13 0.0187(17) 0.0349(18) 0.0320(18) 0.0041(14) -0.0072(14) -0.0027(14)
C6 0.0186(15) 0.0274(15) 0.0227(15) -0.0038(12) -0.0029(12) 0.0041(12)
C30 0.042(2) 0.0252(17) 0.0311(19) -0.0005(14) 0.0061(17) 0.0052(15)
C25 0.0229(16) 0.0247(15) 0.0217(16) -0.0004(12) 0.0039(13) 0.0001(12)
C26 0.0286(18) 0.0224(16) 0.0338(18) -0.0001(13) 0.0067(14) 0.0003(13)
C14 0.0170(16) 0.0297(17) 0.0362(18) 0.0035(14) -0.0036(14) -0.0010(13)
C22 0.0284(17) 0.0253(15) 0.0176(14) 0.0019(12) 0.0025(13) -0.0037(13)
C20 0.0330(18) 0.0301(16) 0.0174(16) 0.0037(12) 0.0000(14) -0.0018(14)
C16 0.0223(16) 0.0186(13) 0.0248(15) 0.0008(12) -0.0016(12) -0.0053(12)
C27 0.0238(18) 0.0314(17) 0.041(2) 0.0058(15) -0.0010(16) 0.0046(14)
C12 0.0270(18) 0.0334(17) 0.0303(18) -0.0021(14) -0.0041(14) -0.0095(15)
C15 0.047(2) 0.0301(18) 0.038(2) 0.0024(15) 0.0030(18) -0.0155(18)
C24 0.0229(17) 0.0300(17) 0.0279(17) 0.0036(13) 0.0092(14) 0.0072(14)
C4 0.035(2) 0.0286(17) 0.044(2) -0.0152(15) 0.0019(16) -0.0019(15)
C31 0.045(3) 0.072(3) 0.059(3) -0.010(2) 0.000(2) 0.005(2)
O6 0.0444(16) 0.0477(15) 0.0319(14) 0.0057(12) 0.0145(12) 0.0091(12)
C32 0.054(3) 0.054(3) 0.112(5) 0.014(3) 0.020(3) 0.011(2)

loop_
_atom_type_symbol
_atom_type_description
_atom_type_scat_dispersion_real
_atom_type_scat_dispersion_imag
_atom_type_scat_source
C C 0.0033 0.0016 'International Tables Vol C Tables 4.2.6.8 and 6.1.1.4'
H H 0.0000 0.0000 'International Tables Vol C Tables 4.2.6.8 and 6.1.1.4'
N N 0.0061 0.0033 'International Tables Vol C Tables 4.2.6.8 and 6.1.1.4'
O O 0.0106 0.0060 'International Tables Vol C Tables 4.2.6.8 and 6.1.1.4'
Ni Ni 0.3393 1.1124 'International Tables Vol C Tables 4.2.6.8 and 6.1.1.4'

loop_
_geom_angle_atom_site_label_1
_geom_angle_atom_site_label_2
_geom_angle_atom_site_label_3
_geom_angle
N1 Ni1 O1 86.73(8)
N1 Ni1 O5 93.40(9)
O1 Ni1 O5 89.64(8)
N1 Ni1 N5 91.65(9)
O1 Ni1 N5 92.51(9)
O5 Ni1 N5 174.63(9)
N1 Ni1 N8 164.36(9)
O1 Ni1 N8 77.75(8)
O5 Ni1 N8 84.68(9)
N5 Ni1 N8 90.96(9)
N1 Ni1 N2 82.63(9)
O1 Ni1 N2 168.89(8)
O5 Ni1 N2 87.83(9)
N5 Ni1 N2 90.97(9)
N8 Ni1 N2 112.75(9)
N3 Ni2 O3 90.35(9)
N3 Ni2 O1 172.50(9)
O3 Ni2 O1 90.00(8)
N3 Ni2 N8 107.44(10)
O3 Ni2 N8 88.63(9)
O1 Ni2 N8 80.06(8)
N3 Ni2 N4 82.73(9)
O3 Ni2 N4 171.77(8)
O1 Ni2 N4 96.28(8)
N8 Ni2 N4 97.67(9)
N3 Ni2 O2 98.23(9)
O3 Ni2 O2 84.04(8)
O1 Ni2 O2 74.36(7)
N8 Ni2 O2 153.34(8)
N4 Ni2 O2 92.51(8)
N9 N8 Ni2 121.8(2)
N9 N8 Ni1 138.9(2)
Ni2 N8 Ni1 98.02(10)
C2 O2 C15 116.8(2)
C2 O2 Ni2 108.98(16)
C15 O2 Ni2 123.9(2)
C1 O1 Ni2 117.59(17)
C1 O1 Ni1 123.98(17)
Ni2 O1 Ni1 103.02(8)
C17 O4 C30 113.3(2)
C16 O3 Ni2 127.80(18)
C29 N4 C24 110.9(2)
C29 N4 C25 109.1(2)
C24 N4 C25 111.4(2)
C29 N4 Ni2 110.35(17)
C24 N4 Ni2 103.51(17)
C25 N4 Ni2 111.41(18)
C7 N1 C8 119.9(3)
C7 N1 Ni1 127.6(2)
C8 N1 Ni1 111.85(19)
N10 N9 N8 179.4(3)
C10 N2 C9 109.4(2)
C10 N2 C14 107.8(2)
C9 N2 C14 106.8(2)
C10 N2 Ni1 113.83(18)
C9 N2 Ni1 103.09(17)
C14 N2 Ni1 115.52(18)
N7 N6 N5 178.3(3)
C22 N3 C23 119.6(3)
C22 N3 Ni2 126.6(2)
C23 N3 Ni2 113.46(18)
C20 C19 C18 118.8(3)
N6 N5 Ni1 124.72(19)
N2 C9 C8 112.3(3)
C20 C21 C16 119.7(3)
C20 C21 C22 116.9(3)
C16 C21 C22 123.4(3)
C10 C11 C12 111.1(3)
C18 C17 O4 119.6(3)
C18 C17 C16 121.8(3)
O4 C17 C16 118.6(3)
C29 C28 C27 110.3(3)
N4 C29 C28 113.8(3)
N1 C7 C6 125.4(3)
C2 C3 C4 119.7(3)
N1 C8 C9 106.9(2)
N2 C10 C11 111.0(2)
N3 C23 C24 107.9(2)
O1 C1 C6 124.6(3)
O1 C1 C2 118.3(2)
C6 C1 C2 117.1(3)
C3 C2 O2 124.7(3)
C3 C2 C1 121.9(3)
O2 C2 C1 113.4(2)
C4 C5 C6 121.8(3)
C17 C18 C19 120.9(3)
C14 C13 C12 112.1(3)
C5 C6 C1 119.6(3)
C5 C6 C7 118.2(3)
C1 C6 C7 122.2(3)
N4 C25 C26 114.6(3)
C27 C26 C25 110.7(3)
N2 C14 C13 111.6(3)
N3 C22 C21 126.3(3)
C19 C20 C21 122.3(3)
O3 C16 C21 124.4(3)
O3 C16 C17 119.1(3)
C21 C16 C17 116.5(3)
C26 C27 C28 109.7(3)
C13 C12 C11 110.1(3)
N4 C24 C23 110.0(3)
C5 C4 C3 119.9(3)
O6 C31 C32 113.7(4)

loop_
_geom_bond_atom_site_label_1
_geom_bond_atom_site_label_2
_geom_bond_distance
Ni1 N1 2.013(2)
Ni1 O1 2.0583(19)
Ni1 O5 2.084(2)
Ni1 N5 2.093(2)
Ni1 N8 2.138(2)
Ni1 N2 2.224(2)
Ni2 N3 2.000(2)
Ni2 O3 2.004(2)
Ni2 O1 2.0120(19)
Ni2 N8 2.083(2)
Ni2 N4 2.178(2)
Ni2 O2 2.281(2)
N8 N9 1.202(3)
O2 C2 1.388(4)
O2 C15 1.432(4)
O1 C1 1.320(3)
O4 C17 1.386(3)
O4 C30 1.444(4)
O3 C16 1.305(3)
N4 C29 1.479(4)
N4 C24 1.491(4)
N4 C25 1.498(4)
N1 C7 1.275(4)
N1 C8 1.460(4)
N9 N10 1.149(3)
N2 C10 1.491(4)
N2 C9 1.491(4)
N2 C14 1.493(4)
N6 N7 1.174(4)
N6 N5 1.175(3)
N3 C22 1.287(4)
N3 C23 1.462(4)
C19 C20 1.357(5)
C19 C18 1.403(5)
C9 C8 1.507(4)
C21 C20 1.412(4)
C21 C16 1.423(4)
C21 C22 1.442(4)
C11 C10 1.513(4)
C11 C12 1.526(4)
C17 C18 1.371(4)
C17 C16 1.428(4)
C28 C29 1.516(4)
C28 C27 1.522(5)
C7 C6 1.455(4)
C3 C2 1.379(4)
C3 C4 1.396(5)
C23 C24 1.512(5)
C1 C6 1.411(4)
C1 C2 1.424(4)
C5 C4 1.360(5)
C5 C6 1.410(4)
C13 C14 1.510(5)
C13 C12 1.520(5)
C25 C26 1.529(4)
C26 C27 1.514(5)
C31 O6 1.420(5)
C31 C32 1.483(7)
